data_7134326
loop_
_publ_author_name
'Zhang, Chuan-Bao'
'Xu, Jiying'
'Wang, Xiao-Qing'
'Deng, Yi-Hang'
'Dou, Pei-Hao'
'Xu, Wen-Li'
'Han, Qiu-Xia'
'Zhao, Lili'
'Fu, Ji-Ya'

_publ_section_title
;
 Synthesis of highly substituted 2-hydroxybenzophenones through skeletal
 clipping of 3-benzofuranones
;
_journal_issue 30
_journal_name_full 'Chemical Communications'
_journal_page_first 5645
_journal_page_last 5648
_journal_paper_doi 10.1039/D5CC00396B
_journal_volume 61
_journal_year 2025
_chemical_absolute_configuration unk
_chemical_formula_moiety 'C28 H22 N2 O3'
_chemical_formula_sum 'C28 H22 N2 O3'
_chemical_formula_weight 434.47
_space_group_crystal_system orthorhombic
_space_group_IT_number 29
_space_group_name_Hall 'P 2c -2ac'
_space_group_name_H-M_alt 'P c a 21'
_atom_sites_solution_hydrogens mixed
_atom_sites_solution_primary direct
_atom_sites_solution_secondary difmap
_audit_creation_method SHELXL-2014/7
_audit_update_record
;
2024-08-05 deposited with the CCDC.	2025-03-06 downloaded from the CCDC.
;
_cell_angle_alpha 90
_cell_angle_beta 90
_cell_angle_gamma 90
_cell_formula_units_Z 4
_cell_length_a 16.1597(16)
_cell_length_b 10.6689(10)
_cell_length_c 13.0214(13)
_cell_measurement_reflns_used 9923
_cell_measurement_temperature 100(2)
_cell_measurement_theta_max 30.60
_cell_measurement_theta_min 2.29
_cell_volume 2245.0(4)
_computing_cell_refinement 'Bruker SAINT'
_computing_data_collection 'Bruker APEX2'
_computing_data_reduction 'Bruker SAINT'
_computing_molecular_graphics 'Bruker SHELXTL'
_computing_publication_material 'Bruker SHELXTL'
_computing_structure_refinement 'SHELXL-2014 (Sheldrick 2014)'
_computing_structure_solution 'SHELXS-97 (Sheldrick 2008)'
_diffrn_ambient_temperature 100(2)
_diffrn_measured_fraction_theta_full 1.000
_diffrn_measured_fraction_theta_max 0.948
_diffrn_measurement_device_type 'Bruker APEX-II CCD'
_diffrn_measurement_method '\f and \w scans'
_diffrn_radiation_type MoK\a
_diffrn_radiation_wavelength 0.71073
_diffrn_reflns_av_R_equivalents 0.0285
_diffrn_reflns_av_unetI/netI 0.0304
_diffrn_reflns_Laue_measured_fraction_full 1.000
_diffrn_reflns_Laue_measured_fraction_max 0.948
_diffrn_reflns_limit_h_max 22
_diffrn_reflns_limit_h_min -23
_diffrn_reflns_limit_k_max 15
_diffrn_reflns_limit_k_min -15
_diffrn_reflns_limit_l_max 18
_diffrn_reflns_limit_l_min -18
_diffrn_reflns_number 24137
_diffrn_reflns_point_group_measured_fraction_full 0.999
_diffrn_reflns_point_group_measured_fraction_max 0.925
_diffrn_reflns_theta_full 25.242
_diffrn_reflns_theta_max 31.115
_diffrn_reflns_theta_min 1.909
_diffrn_source 'fine-focus sealed tube'
_exptl_absorpt_coefficient_mu 0.084
_exptl_absorpt_correction_type multi-scan
_exptl_absorpt_process_details sadabs
_exptl_crystal_colour colourless
_exptl_crystal_density_diffrn 1.285
_exptl_crystal_description plate
_exptl_crystal_F_000 912
_exptl_crystal_size_max 0.750
_exptl_crystal_size_mid 0.700
_exptl_crystal_size_min 0.170
_exptl_transmission_factor_max 0.7462
_exptl_transmission_factor_min 0.7073
_refine_diff_density_max 0.313
_refine_diff_density_min -0.209
_refine_diff_density_rms 0.043
_refine_ls_abs_structure_details
;
 Flack x determined using 2667 quotients [(I+)-(I-)]/[(I+)+(I-)]
 (Parsons, Flack and Wagner, Acta Cryst. B69 (2013) 249-259).
;
_refine_ls_abs_structure_Flack 0.4(3)
_refine_ls_extinction_method none
_refine_ls_goodness_of_fit_ref 1.025
_refine_ls_hydrogen_treatment mixed
_refine_ls_matrix_type full
_refine_ls_number_parameters 312
_refine_ls_number_reflns 6691
_refine_ls_number_restraints 4
_refine_ls_restrained_S_all 1.024
_refine_ls_R_factor_all 0.0409
_refine_ls_R_factor_gt 0.0354
_refine_ls_shift/su_max 0.000
_refine_ls_shift/su_mean 0.000
_refine_ls_structure_factor_coef Fsqd
_refine_ls_weighting_details 'w=1/[\s^2^(Fo^2^)+(0.0509P)^2^+0.3958P] where P=(Fo^2^+2Fc^2^)/3'
_refine_ls_weighting_scheme calc
_refine_ls_wR_factor_gt 0.0869
_refine_ls_wR_factor_ref 0.0909
_reflns_Friedel_coverage 0.875
_reflns_Friedel_fraction_full 0.998
_reflns_Friedel_fraction_max 0.900
_reflns_number_gt 6160
_reflns_number_total 6691
_reflns_threshold_expression 'I > 2\s(I)'
_cod_data_source_file d5cc00396b2.cif
_cod_data_source_block mo_hd_fjys1_0m
_cod_depositor_comments 'Adding full bibliography for 7134325--7134326.cif.'
_cod_database_code 7134326
_shelx_shelxl_version_number 2014/7
_shelx_space_group_comment
;
The symmetry employed for this shelxl refinement is uniquely defined
by the following loop, which should always be used as a source of
symmetry information in preference to the above space-group names.
They are only intended as comments.
;
_shelx_estimated_absorpt_t_min 0.940
_shelx_estimated_absorpt_t_max 0.986

loop_
_space_group_symop_operation_xyz
'x, y, z'
'-x, -y, z+1/2'
'-x+1/2, y, z+1/2'
'x+1/2, -y, z'

loop_
_atom_site_label
_atom_site_type_symbol
_atom_site_fract_x
_atom_site_fract_y
_atom_site_fract_z
_atom_site_U_iso_or_equiv
_atom_site_adp_type
_atom_site_occupancy
_atom_site_site_symmetry_order
_atom_site_calc_flag
_atom_site_refinement_flags_posn
_atom_site_refinement_flags_adp
_atom_site_refinement_flags_occupancy
_atom_site_disorder_assembly
_atom_site_disorder_group
O1 O 0.07038(8) -0.05098(12) 0.48617(10) 0.0181(3) Uani 1 1 d . . . . .
H6 H 0.1208(18) -0.053(2) 0.470(2) 0.027 Uiso 1 1 d . U . . .
O2 O 0.05399(8) 0.26293(11) 0.15040(10) 0.0181(2) Uani 1 1 d . . . . .
O3 O 0.07060(10) 0.49209(14) 0.08577(10) 0.0250(3) Uani 1 1 d . . . . .
H9 H 0.0625(19) 0.412(3) 0.081(2) 0.037 Uiso 1 1 d . U . . .
N1 N -0.08758(10) -0.03694(15) 0.53539(13) 0.0217(3) Uani 1 1 d D . . . .
H7 H -0.1386(8) -0.045(2) 0.548(2) 0.033 Uiso 1 1 d D U . . .
H8 H -0.0573(14) -0.093(2) 0.562(2) 0.033 Uiso 1 1 d D U . . .
N2 N -0.26274(9) 0.12872(14) 0.46974(12) 0.0192(3) Uani 1 1 d . . . . .
C1 C -0.24702(13) 0.61825(17) 0.12840(17) 0.0254(4) Uani 1 1 d . . . . .
H15 H -0.2019 0.6778 0.1163 0.038 Uiso 1 1 calc R U . . .
H16 H -0.2903 0.6587 0.1694 0.038 Uiso 1 1 calc R U . . .
H1 H -0.2702 0.5914 0.0624 0.038 Uiso 1 1 calc R U . . .
C2 C -0.21410(11) 0.50546(17) 0.18552(14) 0.0184(3) Uani 1 1 d . . . . .
C3 C -0.18190(11) 0.40337(16) 0.13220(14) 0.0193(3) Uani 1 1 d . . . . .
H19 H -0.1880 0.3992 0.0597 0.023 Uiso 1 1 calc R U . . .
C4 C -0.14093(11) 0.30760(16) 0.18359(14) 0.0177(3) Uani 1 1 d . . . . .
H14 H -0.1191 0.2388 0.1460 0.021 Uiso 1 1 calc R U . . .
C5 C -0.13161(10) 0.31194(14) 0.29048(13) 0.0139(3) Uani 1 1 d . . . . .
C6 C -0.07741(10) 0.21956(14) 0.34351(13) 0.0130(3) Uani 1 1 d . . . . .
C7 C 0.00636(10) 0.21239(14) 0.31818(12) 0.0131(3) Uani 1 1 d . . . . .
C8 C 0.05894(10) 0.12232(15) 0.36430(12) 0.0126(3) Uani 1 1 d . . . . .
C9 C 0.14812(10) 0.11183(14) 0.33438(12) 0.0134(3) Uani 1 1 d . . . . .
C10 C 0.17216(10) 0.02801(16) 0.25790(13) 0.0164(3) Uani 1 1 d . . . . .
H5 H 0.1321 -0.0257 0.2276 0.020 Uiso 1 1 calc R U . . .
C11 C 0.25430(11) 0.02212(16) 0.22532(14) 0.0193(3) Uani 1 1 d . . . . .
H4 H 0.2693 -0.0346 0.1723 0.023 Uiso 1 1 calc R U . . .
C12 C 0.31439(11) 0.09810(17) 0.26936(15) 0.0200(3) Uani 1 1 d . . . . .
C13 C 0.40238(12) 0.0973(2) 0.22965(18) 0.0285(4) Uani 1 1 d . . . . .
H22 H 0.4188 0.0112 0.2133 0.043 Uiso 1 1 calc R U . . .
H2 H 0.4395 0.1313 0.2823 0.043 Uiso 1 1 calc R U . . .
H3 H 0.4059 0.1490 0.1676 0.043 Uiso 1 1 calc R U . . .
C14 C 0.02680(10) 0.04119(15) 0.43751(13) 0.0140(3) Uani 1 1 d . . . . .
C15 C -0.05795(10) 0.04581(15) 0.46543(13) 0.0140(3) Uani 1 1 d . . . . .
C16 C -0.10847(10) 0.13654(15) 0.41811(13) 0.0135(3) Uani 1 1 d . . . . .
C17 C 0.03888(9) 0.30188(14) 0.23827(13) 0.0130(3) Uani 1 1 d . . . . .
C18 C 0.05076(10) 0.43469(15) 0.26456(13) 0.0141(3) Uani 1 1 d . . . . .
C19 C 0.06735(11) 0.52361(16) 0.18620(14) 0.0184(3) Uani 1 1 d . . . . .
C20 C 0.08062(13) 0.64931(17) 0.21160(16) 0.0259(4) Uani 1 1 d . . . . .
H13 H 0.0920 0.7089 0.1592 0.031 Uiso 1 1 calc R U . . .
C21 C 0.07713(14) 0.68666(17) 0.31308(17) 0.0274(4) Uani 1 1 d . . . . .
H12 H 0.0872 0.7719 0.3301 0.033 Uiso 1 1 calc R U . . .
C22 C 0.05908(12) 0.60107(18) 0.39123(15) 0.0230(4) Uani 1 1 d . . . . .
H11 H 0.0558 0.6284 0.4606 0.028 Uiso 1 1 calc R U . . .
C23 C 0.04602(11) 0.47670(16) 0.36704(14) 0.0177(3) Uani 1 1 d . . . . .
H10 H 0.0337 0.4186 0.4202 0.021 Uiso 1 1 calc R U . . .
C24 C -0.21089(11) 0.50380(17) 0.29280(15) 0.0200(3) Uani 1 1 d . . . . .
H18 H -0.2372 0.5688 0.3305 0.024 Uiso 1 1 calc R U . . .
C25 C -0.16984(11) 0.40857(15) 0.34530(14) 0.0173(3) Uani 1 1 d . . . . .
H17 H -0.1678 0.4093 0.4182 0.021 Uiso 1 1 calc R U . . .
C26 C -0.19473(10) 0.13600(15) 0.44460(13) 0.0148(3) Uani 1 1 d . . . . .
C27 C 0.20879(10) 0.18506(16) 0.38162(14) 0.0179(3) Uani 1 1 d . . . . .
H21 H 0.1941 0.2404 0.4358 0.022 Uiso 1 1 calc R U . . .
C28 C 0.29114(11) 0.17711(17) 0.34943(15) 0.0210(3) Uani 1 1 d . . . . .
H20 H 0.3320 0.2265 0.3828 0.025 Uiso 1 1 calc R U . . .

loop_
_atom_site_aniso_label
_atom_site_aniso_U_11
_atom_site_aniso_U_22
_atom_site_aniso_U_33
_atom_site_aniso_U_23
_atom_site_aniso_U_13
_atom_site_aniso_U_12
O1 0.0116(6) 0.0194(6) 0.0233(6) 0.0072(5) 0.0020(5) 0.0042(4)
O2 0.0205(6) 0.0161(5) 0.0176(6) -0.0026(5) 0.0035(5) -0.0009(4)
O3 0.0401(8) 0.0196(6) 0.0153(6) 0.0024(5) 0.0026(6) -0.0016(6)
N1 0.0129(7) 0.0250(8) 0.0272(8) 0.0125(6) 0.0037(6) 0.0018(6)
N2 0.0153(7) 0.0203(6) 0.0219(7) 0.0006(6) 0.0013(6) -0.0002(5)
C1 0.0246(9) 0.0223(8) 0.0293(9) 0.0087(8) -0.0038(7) 0.0055(7)
C2 0.0131(7) 0.0184(8) 0.0236(8) 0.0049(6) 0.0004(6) 0.0013(6)
C3 0.0176(8) 0.0231(8) 0.0173(8) 0.0025(6) -0.0009(6) 0.0014(6)
C4 0.0155(7) 0.0180(8) 0.0196(8) -0.0018(6) -0.0001(6) 0.0029(6)
C5 0.0106(6) 0.0127(7) 0.0185(7) 0.0020(6) 0.0008(6) 0.0011(5)
C6 0.0129(7) 0.0110(6) 0.0152(7) 0.0007(5) 0.0012(6) 0.0016(5)
C7 0.0133(7) 0.0113(6) 0.0148(7) -0.0002(5) 0.0013(6) -0.0008(5)
C8 0.0103(6) 0.0127(7) 0.0148(7) 0.0000(5) 0.0011(5) 0.0000(5)
C9 0.0111(7) 0.0129(6) 0.0163(7) 0.0029(6) 0.0008(6) 0.0013(5)
C10 0.0143(7) 0.0183(7) 0.0166(8) -0.0015(6) 0.0006(6) 0.0007(6)
C11 0.0184(8) 0.0222(7) 0.0174(8) 0.0003(7) 0.0040(6) 0.0056(6)
C12 0.0128(7) 0.0222(8) 0.0251(8) 0.0090(7) 0.0034(6) 0.0025(6)
C13 0.0142(8) 0.0342(10) 0.0370(11) 0.0122(9) 0.0076(8) 0.0019(7)
C14 0.0122(7) 0.0137(7) 0.0161(7) 0.0005(6) 0.0000(6) 0.0016(5)
C15 0.0128(7) 0.0143(7) 0.0149(7) 0.0011(6) 0.0010(6) 0.0003(5)
C16 0.0108(7) 0.0133(7) 0.0164(7) -0.0005(5) 0.0019(6) 0.0000(5)
C17 0.0109(6) 0.0116(6) 0.0166(7) 0.0005(6) 0.0009(6) -0.0004(5)
C18 0.0150(7) 0.0115(6) 0.0157(7) -0.0005(5) 0.0006(6) -0.0001(5)
C19 0.0212(8) 0.0162(8) 0.0177(8) 0.0019(6) 0.0003(6) 0.0002(6)
C20 0.0361(11) 0.0135(7) 0.0282(10) 0.0034(7) 0.0016(8) -0.0027(7)
C21 0.0360(11) 0.0150(8) 0.0314(10) -0.0050(7) -0.0016(8) -0.0025(7)
C22 0.0282(9) 0.0198(8) 0.0209(9) -0.0058(7) -0.0010(7) -0.0015(7)
C23 0.0189(8) 0.0181(8) 0.0159(7) -0.0009(6) -0.0003(6) -0.0006(6)
C24 0.0205(8) 0.0155(7) 0.0240(9) 0.0000(6) 0.0020(7) 0.0049(6)
C25 0.0173(7) 0.0163(7) 0.0183(8) 0.0000(6) 0.0024(6) 0.0020(6)
C26 0.0136(7) 0.0143(7) 0.0164(7) 0.0005(6) 0.0000(6) 0.0016(6)
C27 0.0153(7) 0.0157(7) 0.0228(8) -0.0042(6) 0.0016(6) -0.0014(6)
C28 0.0133(7) 0.0186(7) 0.0311(10) 0.0016(7) -0.0019(7) -0.0036(6)

loop_
_atom_type_symbol
_atom_type_description
_atom_type_scat_dispersion_real
_atom_type_scat_dispersion_imag
_atom_type_scat_source
C C 0.0033 0.0016 'International Tables Vol C Tables 4.2.6.8 and 6.1.1.4'
H H 0.0000 0.0000 'International Tables Vol C Tables 4.2.6.8 and 6.1.1.4'
N N 0.0061 0.0033 'International Tables Vol C Tables 4.2.6.8 and 6.1.1.4'
O O 0.0106 0.0060 'International Tables Vol C Tables 4.2.6.8 and 6.1.1.4'

loop_
_geom_angle_atom_site_label_1
_geom_angle_atom_site_label_2
_geom_angle_atom_site_label_3
_geom_angle
_geom_angle_site_symmetry_1
_geom_angle_site_symmetry_3
_geom_angle_publ_flag
C14 O1 H6 113.4(18) . . ?
C19 O3 H9 108(2) . . ?
C15 N1 H7 122.4(18) . . ?
C15 N1 H8 122.0(18) . . ?
H7 N1 H8 115(2) . . ?
C2 C1 H15 109.5 . . ?
C2 C1 H16 109.5 . . ?
H15 C1 H16 109.5 . . ?
C2 C1 H1 109.5 . . ?
H15 C1 H1 109.5 . . ?
H16 C1 H1 109.5 . . ?
C3 C2 C24 118.32(17) . . ?
C3 C2 C1 120.60(17) . . ?
C24 C2 C1 120.99(17) . . ?
C4 C3 C2 120.88(16) . . ?
C4 C3 H19 119.6 . . ?
C2 C3 H19 119.6 . . ?
C3 C4 C5 120.37(16) . . ?
C3 C4 H14 119.8 . . ?
C5 C4 H14 119.8 . . ?
C25 C5 C4 118.96(15) . . ?
C25 C5 C6 120.76(15) . . ?
C4 C5 C6 120.16(15) . . ?
C7 C6 C16 118.34(14) . . ?
C7 C6 C5 119.84(14) . . ?
C16 C6 C5 121.81(14) . . ?
C6 C7 C8 121.26(14) . . ?
C6 C7 C17 117.83(13) . . ?
C8 C7 C17 120.90(14) . . ?
C14 C8 C7 119.32(14) . . ?
C14 C8 C9 119.49(14) . . ?
C7 C8 C9 121.19(14) . . ?
C10 C9 C27 118.56(15) . . ?
C10 C9 C8 120.15(14) . . ?
C27 C9 C8 121.29(14) . . ?
C9 C10 C11 120.76(16) . . ?
C9 C10 H5 119.6 . . ?
C11 C10 H5 119.6 . . ?
C12 C11 C10 120.90(16) . . ?
C12 C11 H4 119.6 . . ?
C10 C11 H4 119.6 . . ?
C11 C12 C28 118.28(16) . . ?
C11 C12 C13 120.85(18) . . ?
C28 C12 C13 120.85(17) . . ?
C12 C13 H22 109.5 . . ?
C12 C13 H2 109.5 . . ?
H22 C13 H2 109.5 . . ?
C12 C13 H3 109.5 . . ?
H22 C13 H3 109.5 . . ?
H2 C13 H3 109.5 . . ?
O1 C14 C8 125.07(14) . . ?
O1 C14 C15 113.85(14) . . ?
C8 C14 C15 121.04(14) . . ?
N1 C15 C16 122.46(15) . . ?
N1 C15 C14 119.39(15) . . ?
C16 C15 C14 118.15(14) . . ?
C6 C16 C15 121.87(14) . . ?
C6 C16 C26 120.97(14) . . ?
C15 C16 C26 117.06(14) . . ?
O2 C17 C18 120.76(14) . . ?
O2 C17 C7 119.53(13) . . ?
C18 C17 C7 119.70(14) . . ?
C23 C18 C19 118.58(15) . . ?
C23 C18 C17 121.31(15) . . ?
C19 C18 C17 120.11(15) . . ?
O3 C19 C20 117.50(16) . . ?
O3 C19 C18 122.48(16) . . ?
C20 C19 C18 120.02(17) . . ?
C21 C20 C19 119.79(17) . . ?
C21 C20 H13 120.1 . . ?
C19 C20 H13 120.1 . . ?
C20 C21 C22 121.09(17) . . ?
C20 C21 H12 119.5 . . ?
C22 C21 H12 119.5 . . ?
C23 C22 C21 119.60(17) . . ?
C23 C22 H11 120.2 . . ?
C21 C22 H11 120.2 . . ?
C22 C23 C18 120.89(17) . . ?
C22 C23 H10 119.6 . . ?
C18 C23 H10 119.6 . . ?
C25 C24 C2 121.16(17) . . ?
C25 C24 H18 119.4 . . ?
C2 C24 H18 119.4 . . ?
C24 C25 C5 119.86(16) . . ?
C24 C25 H17 120.1 . . ?
C5 C25 H17 120.1 . . ?
N2 C26 C16 175.47(18) . . ?
C9 C27 C28 120.16(16) . . ?
C9 C27 H21 119.9 . . ?
C28 C27 H21 119.9 . . ?
C12 C28 C27 121.21(16) . . ?
C12 C28 H20 119.4 . . ?
C27 C28 H20 119.4 . . ?

loop_
_geom_bond_atom_site_label_1
_geom_bond_atom_site_label_2
_geom_bond_distance
_geom_bond_site_symmetry_2
_geom_bond_publ_flag
O1 C14 1.3654(19) . ?
O1 H6 0.84(3) . ?
O2 C17 1.242(2) . ?
O3 C19 1.351(2) . ?
O3 H9 0.87(3) . ?
N1 C15 1.356(2) . ?
N1 H7 0.844(13) . ?
N1 H8 0.848(13) . ?
N2 C26 1.149(2) . ?
C1 C2 1.511(2) . ?
C1 H15 0.9800 . ?
C1 H16 0.9800 . ?
C1 H1 0.9800 . ?
C2 C3 1.392(3) . ?
C2 C24 1.398(3) . ?
C3 C4 1.389(2) . ?
C3 H19 0.9500 . ?
C4 C5 1.401(2) . ?
C4 H14 0.9500 . ?
C5 C25 1.398(2) . ?
C5 C6 1.488(2) . ?
C6 C7 1.395(2) . ?
C6 C16 1.407(2) . ?
C7 C8 1.416(2) . ?
C7 C17 1.507(2) . ?
C8 C14 1.388(2) . ?
C8 C9 1.497(2) . ?
C9 C10 1.394(2) . ?
C9 C27 1.396(2) . ?
C10 C11 1.395(2) . ?
C10 H5 0.9500 . ?
C11 C12 1.389(3) . ?
C11 H4 0.9500 . ?
C12 C28 1.392(3) . ?
C12 C13 1.513(2) . ?
C13 H22 0.9800 . ?
C13 H2 0.9800 . ?
C13 H3 0.9800 . ?
C14 C15 1.418(2) . ?
C15 C16 1.408(2) . ?
C16 C26 1.436(2) . ?
C17 C18 1.470(2) . ?
C18 C23 1.410(2) . ?
C18 C19 1.419(2) . ?
C19 C20 1.398(2) . ?
C20 C21 1.381(3) . ?
C20 H13 0.9500 . ?
C21 C22 1.398(3) . ?
C21 H12 0.9500 . ?
C22 C23 1.380(2) . ?
C22 H11 0.9500 . ?
C23 H10 0.9500 . ?
C24 C25 1.393(2) . ?
C24 H18 0.9500 . ?
C25 H17 0.9500 . ?
C27 C28 1.398(2) . ?
C27 H21 0.9500 . ?
C28 H20 0.9500 . ?

loop_
_geom_hbond_atom_site_label_D
_geom_hbond_atom_site_label_H
_geom_hbond_atom_site_label_A
_geom_hbond_distance_DH
_geom_hbond_distance_HA
_geom_hbond_distance_DA
_geom_hbond_angle_DHA
_geom_hbond_site_symmetry_A
N1 H8 O2 0.848(13) 2.147(19) 2.890(2) 146(2) 2
O3 H9 O2 0.87(3) 1.83(3) 2.5996(19) 146(3) .
O1 H6 N2 0.84(3) 2.05(3) 2.8295(19) 154(2) 4
N1 H8 O2 0.848(13) 2.147(19) 2.890(2) 146(2) 2
O3 H9 O2 0.87(3) 1.83(3) 2.5996(19) 146(3) .
O1 H6 N2 0.84(3) 2.05(3) 2.8295(19) 154(2) 4
N1 H8 O2 0.848(13) 2.147(19) 2.890(2) 146(2) 2
O3 H9 O2 0.87(3) 1.83(3) 2.5996(19) 146(3) .
O1 H6 N2 0.84(3) 2.05(3) 2.8295(19) 154(2) 4
N1 H8 O2 0.848(13) 2.147(19) 2.890(2) 146(2) 2
O3 H9 O2 0.87(3) 1.83(3) 2.5996(19) 146(3) .
O1 H6 N2 0.84(3) 2.05(3) 2.8295(19) 154(2) 4
O1 H6 N2 0.84(3) 2.05(3) 2.8295(19) 154(2) 4
O3 H9 O2 0.87(3) 1.83(3) 2.5996(19) 146(3) .
N1 H8 O2 0.848(13) 2.147(19) 2.890(2) 146(2) 2
O1 H6 N2 0.84(3) 2.05(3) 2.8295(19) 154(2) 4
O3 H9 O2 0.87(3) 1.83(3) 2.5996(19) 146(3) .
N1 H8 O2 0.848(13) 2.147(19) 2.890(2) 146(2) 2

loop_
_geom_torsion_atom_site_label_1
_geom_torsion_atom_site_label_2
_geom_torsion_atom_site_label_3
_geom_torsion_atom_site_label_4
_geom_torsion
_geom_torsion_site_symmetry_1
_geom_torsion_site_symmetry_2
_geom_torsion_site_symmetry_3
_geom_torsion_site_symmetry_4
_geom_torsion_publ_flag
C24 C2 C3 C4 -5.7(3) . . . . ?
C1 C2 C3 C4 170.73(17) . . . . ?
C2 C3 C4 C5 0.3(3) . . . . ?
C3 C4 C5 C25 5.1(3) . . . . ?
C3 C4 C5 C6 -171.04(15) . . . . ?
C25 C5 C6 C7 -116.74(18) . . . . ?
C4 C5 C6 C7 59.3(2) . . . . ?
C25 C5 C6 C16 64.4(2) . . . . ?
C4 C5 C6 C16 -119.51(18) . . . . ?
C16 C6 C7 C8 1.4(2) . . . . ?
C5 C6 C7 C8 -177.54(14) . . . . ?
C16 C6 C7 C17 -179.94(14) . . . . ?
C5 C6 C7 C17 1.2(2) . . . . ?
C6 C7 C8 C14 -1.2(2) . . . . ?
C17 C7 C8 C14 -179.86(15) . . . . ?
C6 C7 C8 C9 177.86(15) . . . . ?
C17 C7 C8 C9 -0.8(2) . . . . ?
C14 C8 C9 C10 86.0(2) . . . . ?
C7 C8 C9 C10 -93.06(19) . . . . ?
C14 C8 C9 C27 -94.1(2) . . . . ?
C7 C8 C9 C27 86.8(2) . . . . ?
C27 C9 C10 C11 -3.4(2) . . . . ?
C8 C9 C10 C11 176.48(15) . . . . ?
C9 C10 C11 C12 1.0(3) . . . . ?
C10 C11 C12 C28 2.3(3) . . . . ?
C10 C11 C12 C13 -176.27(17) . . . . ?
C7 C8 C14 O1 178.74(15) . . . . ?
C9 C8 C14 O1 -0.3(2) . . . . ?
C7 C8 C14 C15 1.1(2) . . . . ?
C9 C8 C14 C15 -178.03(15) . . . . ?
O1 C14 C15 N1 0.5(2) . . . . ?
C8 C14 C15 N1 178.40(17) . . . . ?
O1 C14 C15 C16 -179.01(14) . . . . ?
C8 C14 C15 C16 -1.1(2) . . . . ?
C7 C6 C16 C15 -1.4(2) . . . . ?
C5 C6 C16 C15 177.47(15) . . . . ?
C7 C6 C16 C26 -177.56(15) . . . . ?
C5 C6 C16 C26 1.3(2) . . . . ?
N1 C15 C16 C6 -178.20(17) . . . . ?
C14 C15 C16 C6 1.3(2) . . . . ?
N1 C15 C16 C26 -1.9(2) . . . . ?
C14 C15 C16 C26 177.55(15) . . . . ?
C6 C7 C17 O2 -104.83(18) . . . . ?
C8 C7 C17 O2 73.9(2) . . . . ?
C6 C7 C17 C18 73.94(19) . . . . ?
C8 C7 C17 C18 -107.36(17) . . . . ?
O2 C17 C18 C23 -170.29(16) . . . . ?
C7 C17 C18 C23 11.0(2) . . . . ?
O2 C17 C18 C19 9.7(2) . . . . ?
C7 C17 C18 C19 -169.02(15) . . . . ?
C23 C18 C19 O3 -178.06(17) . . . . ?
C17 C18 C19 O3 1.9(3) . . . . ?
C23 C18 C19 C20 1.6(3) . . . . ?
C17 C18 C19 C20 -178.45(17) . . . . ?
O3 C19 C20 C21 179.35(19) . . . . ?
C18 C19 C20 C21 -0.3(3) . . . . ?
C19 C20 C21 C22 -1.1(3) . . . . ?
C20 C21 C22 C23 1.2(3) . . . . ?
C21 C22 C23 C18 0.1(3) . . . . ?
C19 C18 C23 C22 -1.5(3) . . . . ?
C17 C18 C23 C22 178.54(16) . . . . ?
C3 C2 C24 C25 5.9(3) . . . . ?
C1 C2 C24 C25 -170.55(17) . . . . ?
C2 C24 C25 C5 -0.6(3) . . . . ?
C4 C5 C25 C24 -4.9(2) . . . . ?
C6 C5 C25 C24 171.19(15) . . . . ?
C10 C9 C27 C28 2.5(3) . . . . ?
C8 C9 C27 C28 -177.43(16) . . . . ?
C11 C12 C28 C27 -3.2(3) . . . . ?
C13 C12 C28 C27 175.32(18) . . . . ?
C9 C27 C28 C12 0.9(3) . . . . ?
